data_2018044
loop_
_publ_author_name
'Hsiao, Tomi'
'Buchanan, Robert M.'
'Mashuta, Mark S.'

_publ_section_title
;
 Racemic (1,4-dioxan-2-yl)diphenylmethanol
;
_journal_coeditor_code OV3002
_journal_issue 4
_journal_name_full 'Acta Crystallographica Section C'
_journal_page_first o129
_journal_page_last o130
_journal_paper_doi 10.1107/S0108270111008419
_journal_volume 67
_journal_year 2011
_chemical_formula_iupac 'C17 H18 O3'
_chemical_formula_moiety 'C17 H18 O3'
_chemical_formula_sum 'C17 H18 O3'
_chemical_formula_weight 270.31
_chemical_melting_point 387
_chemical_name_systematic (1,4-Dioxan-2-yl)diphenylmethanol
_space_group_IT_number 9
_symmetry_cell_setting monoclinic
_symmetry_space_group_name_Hall 'C -2yc'
_symmetry_space_group_name_H-M 'C 1 c 1'
_atom_sites_solution_hydrogens difmap
_atom_sites_solution_primary direct
_atom_sites_solution_secondary difmap
_audit_creation_method
;
CrysAlisPro, Oxford Diffraction Ltd.,
Version 1.171.34.36 (2010)
;
_cell_angle_alpha 90.00
_cell_angle_beta 94.016(6)
_cell_angle_gamma 90.00
_cell_formula_units_Z 4
_cell_length_a 12.9108(8)
_cell_length_b 10.5408(5)
_cell_length_c 10.3022(7)
_cell_measurement_reflns_used 2419
_cell_measurement_temperature 100(2)
_cell_measurement_theta_max 72.5215
_cell_measurement_theta_min 4.2825
_cell_volume 1398.59(15)
_computing_cell_refinement 'CrysAlis PRO (Oxford Diffraction, 2010)'
_computing_data_collection 'CrysAlis PRO (Oxford Diffraction, 2009)'
_computing_data_reduction 'CrysAlis PRO (Oxford Diffraction, 2010)'
_computing_molecular_graphics 'SHELXTL (Sheldrick, 2008)'
_computing_publication_material
;
ORTEP-3 (Farrugia, 1997), PLATON (Spek, 2009) and publCIF
(Westrip, 2010)
;
_computing_structure_refinement 'SHELXL97 (Sheldrick, 2008)'
_computing_structure_solution 'SHELXS97 (Sheldrick, 2008)'
_diffrn_ambient_temperature 100(2)
_diffrn_detector_area_resol_mean 10.2836
_diffrn_measured_fraction_theta_full 0.963
_diffrn_measured_fraction_theta_max 0.963
_diffrn_measurement_device_type 'Oxford GEMINI CCD area-detector'
_diffrn_measurement_method \w
_diffrn_radiation_monochromator graphite
_diffrn_radiation_source 'Enhance (Cu) X-ray Source'
_diffrn_radiation_type 'Cu K\a'
_diffrn_radiation_wavelength 1.5418
_diffrn_reflns_av_R_equivalents 0.0149
_diffrn_reflns_av_sigmaI/netI 0.0216
_diffrn_reflns_limit_h_max 15
_diffrn_reflns_limit_h_min -15
_diffrn_reflns_limit_k_max 12
_diffrn_reflns_limit_k_min -12
_diffrn_reflns_limit_l_max 12
_diffrn_reflns_limit_l_min -9
_diffrn_reflns_number 4014
_diffrn_reflns_theta_full 72.63
_diffrn_reflns_theta_max 72.63
_diffrn_reflns_theta_min 5.42
_exptl_absorpt_coefficient_mu 0.701
_exptl_absorpt_correction_T_max 0.988
_exptl_absorpt_correction_T_min 0.915
_exptl_absorpt_correction_type multi-scan
_exptl_absorpt_process_details '(CrysAlis PRO; Oxford Diffraction, 2010)'
_exptl_crystal_colour colourless
_exptl_crystal_density_diffrn 1.289
_exptl_crystal_density_method 'not measured'
_exptl_crystal_description needle
_exptl_crystal_F_000 576
_exptl_crystal_size_max 0.37
_exptl_crystal_size_mid 0.11
_exptl_crystal_size_min 0.04
_refine_diff_density_max 0.175
_refine_diff_density_min -0.140
_refine_ls_abs_structure_details 'Hooft <i>et al.</i> (2008), with 723 Friedel pairs'
_refine_ls_abs_structure_Flack -0.2(2)
_refine_ls_extinction_method none
_refine_ls_goodness_of_fit_ref 1.040
_refine_ls_hydrogen_treatment refall
_refine_ls_matrix_type full
_refine_ls_number_parameters 251
_refine_ls_number_reflns 2064
_refine_ls_number_restraints 0
_refine_ls_restrained_S_all 1.039
_refine_ls_R_factor_all 0.0356
_refine_ls_R_factor_gt 0.0299
_refine_ls_shift/su_max 0.000
_refine_ls_shift/su_mean 0.000
_refine_ls_structure_factor_coef Fsqd
_refine_ls_weighting_details 'calc w = 1/[\s^2^(Fo^2^)+(0.0319P)^2^+0.3930P] where P=(Fo^2^+2Fc^2^)/3'
_refine_ls_weighting_scheme calc
_refine_ls_wR_factor_gt 0.0681
_refine_ls_wR_factor_ref 0.0704
_reflns_number_gt 1805
_reflns_number_total 2064
_reflns_threshold_expression I>2\s(I)
_cod_data_source_file ov3002.cif
_cod_data_source_block I
_cod_original_cell_volume 1398.59(14)
_cod_original_sg_symbol_H-M 'C c'
_cod_database_code 2018044
_cod_database_fobs_code 2018044

loop_
_symmetry_equiv_pos_as_xyz
'x, y, z'
'x, -y, z+1/2'
'x+1/2, y+1/2, z'
'x+1/2, -y+1/2, z+1/2'

loop_
_atom_site_type_symbol
_atom_site_label
_atom_site_fract_x
_atom_site_fract_y
_atom_site_fract_z
_atom_site_U_iso_or_equiv
_atom_site_adp_type
_atom_site_calc_flag
_atom_site_refinement_flags
_atom_site_occupancy
_atom_site_disorder_assembly
_atom_site_disorder_group
C C1 0.23251(16) 0.34864(19) 0.5551(2) 0.0331(5) Uani d . 1 . .
C C2 0.19656(17) 0.4739(2) 0.6158(2) 0.0352(5) Uani d . 1 . .
C C3 0.10390(18) 0.4619(2) 0.6951(3) 0.0411(6) Uani d . 1 . .
C C4 0.05609(19) 0.6716(2) 0.6418(2) 0.0458(6) Uani d . 1 . .
C C5 0.14556(19) 0.6817(2) 0.5585(2) 0.0425(6) Uani d . 1 . .
C C6 0.32704(16) 0.37083(18) 0.47492(19) 0.0330(5) Uani d . 1 . .
C C7 0.3398(2) 0.2943(2) 0.3677(2) 0.0470(6) Uani d . 1 . .
C C8 0.4247(2) 0.3069(3) 0.2967(3) 0.0606(8) Uani d . 1 . .
C C9 0.4989(2) 0.3948(3) 0.3284(3) 0.0620(8) Uani d . 1 . .
H H9 0.563(3) 0.412(3) 0.294(3) 0.074 Uiso d . 1 . .
C C10 0.4885(2) 0.4736(3) 0.4339(3) 0.0558(7) Uani d . 1 . .
C C11 0.40233(18) 0.4602(2) 0.5077(2) 0.0412(5) Uani d . 1 . .
C C12 0.26435(16) 0.25065(19) 0.6600(2) 0.0344(5) Uani d . 1 . .
C C13 0.24572(19) 0.1232(2) 0.6353(3) 0.0437(6) Uani d . 1 . .
C C16 0.3528(2) 0.1919(3) 0.8644(3) 0.0533(7) Uani d . 1 . .
O O1 0.17561(11) 0.56064(12) 0.51221(14) 0.0385(4) Uani d . 1 . .
O O2 0.07728(12) 0.58393(16) 0.74518(16) 0.0511(4) Uani d . 1 . .
O O3 0.14795(12) 0.29540(15) 0.47828(17) 0.0456(4) Uani d . 1 . .
C C17 0.31819(19) 0.2836(2) 0.7755(2) 0.0452(6) Uani d . 1 . .
C C14 0.2808(2) 0.0320(2) 0.7246(3) 0.0571(8) Uani d . 1 . .
C C15 0.3340(2) 0.0663(2) 0.8392(3) 0.0551(7) Uani d . 1 . .
H H15 0.364(2) 0.010(3) 0.899(3) 0.066 Uiso d . 1 . .
H H2 0.2586(17) 0.514(2) 0.678(2) 0.036(6) Uiso d . 1 . .
H H3A 0.1217(18) 0.412(2) 0.772(2) 0.048(7) Uiso d . 1 . .
H H3B 0.0436(19) 0.431(2) 0.645(3) 0.053(8) Uiso d . 1 . .
H H4A -0.003(2) 0.643(2) 0.592(3) 0.055(7) Uiso d . 1 . .
H H4B 0.0393(18) 0.758(3) 0.684(2) 0.052(7) Uiso d . 1 . .
H H5A 0.212(2) 0.721(2) 0.615(3) 0.063(8) Uiso d . 1 . .
H H5B 0.1348(18) 0.741(2) 0.484(3) 0.051(7) Uiso d . 1 . .
H H7 0.291(2) 0.221(3) 0.348(3) 0.066(8) Uiso d . 1 . .
H H8 0.433(3) 0.251(4) 0.222(4) 0.094(11) Uiso d . 1 . .
H H10 0.529(2) 0.535(2) 0.460(2) 0.044(7) Uiso d . 1 . .
H H11 0.3979(19) 0.509(2) 0.584(3) 0.054(7) Uiso d . 1 . .
H H13 0.213(2) 0.103(3) 0.561(3) 0.057(9) Uiso d . 1 . .
H H14 0.265(2) -0.055(3) 0.709(3) 0.078(10) Uiso d . 1 . .
H H16 0.390(2) 0.216(3) 0.936(3) 0.057(8) Uiso d . 1 . .
H H17 0.329(2) 0.364(2) 0.796(2) 0.052(7) Uiso d . 1 . .
H H30A 0.1324(19) 0.348(2) 0.417(3) 0.049(8) Uiso d . 1 . .

loop_
_atom_site_aniso_label
_atom_site_aniso_U_11
_atom_site_aniso_U_22
_atom_site_aniso_U_33
_atom_site_aniso_U_12
_atom_site_aniso_U_13
_atom_site_aniso_U_23
C1 0.0370(11) 0.0264(10) 0.0342(12) 0.0021(8) -0.0102(9) 0.0010(9)
C2 0.0382(11) 0.0285(10) 0.0384(13) 0.0062(9) -0.0011(10) 0.0038(9)
C3 0.0401(13) 0.0417(13) 0.0407(14) -0.0001(10) -0.0040(11) 0.0033(11)
C4 0.0455(14) 0.0489(14) 0.0419(15) 0.0204(11) -0.0051(11) -0.0012(12)
C5 0.0565(15) 0.0319(11) 0.0382(14) 0.0156(10) -0.0024(12) 0.0016(10)
C6 0.0442(12) 0.0268(9) 0.0271(11) 0.0107(8) -0.0050(9) 0.0036(8)
C7 0.0675(16) 0.0359(11) 0.0372(14) 0.0151(11) 0.0002(12) -0.0029(11)
C8 0.082(2) 0.0605(16) 0.0396(16) 0.0302(16) 0.0051(15) 0.0000(14)
C9 0.0584(16) 0.086(2) 0.0437(17) 0.0376(16) 0.0174(13) 0.0275(16)
C10 0.0425(14) 0.0622(17) 0.0620(19) 0.0020(12) -0.0024(13) 0.0162(15)
C11 0.0415(12) 0.0431(12) 0.0386(14) 0.0038(10) -0.0006(11) -0.0019(12)
C12 0.0388(11) 0.0291(10) 0.0353(12) 0.0026(8) 0.0019(9) 0.0028(9)
C13 0.0500(13) 0.0301(10) 0.0498(16) -0.0049(10) -0.0057(12) 0.0062(11)
C16 0.0667(16) 0.0538(14) 0.0378(15) 0.0118(13) -0.0083(13) 0.0016(12)
O1 0.0506(9) 0.0300(7) 0.0342(8) 0.0103(6) -0.0014(7) 0.0033(7)
O2 0.0542(10) 0.0538(10) 0.0453(10) 0.0203(8) 0.0036(8) 0.0019(8)
O3 0.0512(9) 0.0343(8) 0.0482(10) -0.0073(7) -0.0185(8) 0.0039(8)
C17 0.0591(15) 0.0334(11) 0.0413(14) 0.0077(10) -0.0094(11) -0.0014(11)
C14 0.0677(16) 0.0326(12) 0.070(2) -0.0022(11) -0.0039(15) 0.0161(12)
C15 0.0660(17) 0.0466(14) 0.0523(17) 0.0117(12) 0.0027(13) 0.0214(13)

loop_
_atom_type_symbol
_atom_type_description
_atom_type_scat_dispersion_real
_atom_type_scat_dispersion_imag
_atom_type_scat_source
C C 0.0181 0.0091 'International Tables Vol C Tables 4.2.6.8 and 6.1.1.4'
H H 0.0000 0.0000 'International Tables Vol C Tables 4.2.6.8 and 6.1.1.4'
O O 0.0492 0.0322 'International Tables Vol C Tables 4.2.6.8 and 6.1.1.4'

loop_
_geom_angle_atom_site_label_1
_geom_angle_atom_site_label_2
_geom_angle_atom_site_label_3
_geom_angle_site_symmetry_1
_geom_angle_site_symmetry_3
_geom_angle
_geom_angle_publ_flag
O3 C1 C12 . . 106.56(16) yes
O3 C1 C6 . . 111.66(17) yes
C12 C1 C6 . . 107.32(16) yes
O3 C1 C2 . . 108.80(17) yes
C12 C1 C2 . . 111.38(18) yes
C6 C1 C2 . . 111.05(16) yes
O1 C2 C3 . . 110.31(17) yes
O1 C2 C1 . . 107.07(17) yes
C3 C2 C1 . . 114.93(18) yes
O1 C2 H2 . . 106.8(12) yes
C3 C2 H2 . . 107.4(12) yes
C1 C2 H2 . . 110.1(11) yes
O2 C3 C2 . . 109.88(18) no
O2 C3 H3A . . 104.1(14) no
C2 C3 H3A . . 109.8(14) no
O2 C3 H3B . . 107.1(15) no
C2 C3 H3B . . 112.3(16) no
H3A C3 H3B . . 113(2) no
O2 C4 C5 . . 111.21(18) no
O2 C4 H4A . . 107.9(16) no
C5 C4 H4A . . 109.8(16) no
O2 C4 H4B . . 106.8(14) no
C5 C4 H4B . . 111.9(14) no
H4A C4 H4B . . 109(2) no
O1 C5 C4 . . 111.60(19) no
O1 C5 H5A . . 107.4(14) no
C4 C5 H5A . . 109.7(15) no
O1 C5 H5B . . 109.4(15) no
C4 C5 H5B . . 114.8(14) no
H5A C5 H5B . . 103.5(19) no
C11 C6 C7 . . 118.1(2) no
C11 C6 C1 . . 122.98(19) no
C7 C6 C1 . . 118.8(2) no
C8 C7 C6 . . 120.9(3) no
C8 C7 H7 . . 118.8(15) no
C6 C7 H7 . . 119.9(16) no
C9 C8 C7 . . 121.2(3) no
C9 C8 H8 . . 119(2) no
C7 C8 H8 . . 120(2) no
C8 C9 C10 . . 119.7(3) no
C8 C9 H9 . . 131.9(18) no
C10 C9 H9 . . 108.3(19) no
C9 C10 C11 . . 119.4(3) no
C9 C10 H10 . . 127.4(18) no
C11 C10 H10 . . 113.1(18) no
C6 C11 C10 . . 120.7(2) no
C6 C11 H11 . . 119.6(15) no
C10 C11 H11 . . 119.6(16) no
C17 C12 C13 . . 118.2(2) no
C17 C12 C1 . . 122.22(18) no
C13 C12 C1 . . 119.4(2) no
C14 C13 C12 . . 120.5(2) no
C14 C13 H13 . . 122.2(18) no
C12 C13 H13 . . 117.3(18) no
C15 C16 C17 . . 120.3(3) no
C15 C16 H16 . . 121.1(18) no
C17 C16 H16 . . 118.5(19) no
C2 O1 C5 . . 111.58(16) no
C4 O2 C3 . . 110.54(19) no
C1 O3 H30A . . 106.5(16) no
C12 C17 C16 . . 121.0(2) no
C12 C17 H17 . . 121.0(17) no
C16 C17 H17 . . 118.0(17) no
C15 C14 C13 . . 120.6(2) no
C15 C14 H14 . . 119.3(18) no
C13 C14 H14 . . 120.0(18) no
C16 C15 C14 . . 119.4(3) no
C16 C15 H15 . . 116.0(17) no
C14 C15 H15 . . 124.4(17) no

loop_
_geom_bond_atom_site_label_1
_geom_bond_atom_site_label_2
_geom_bond_site_symmetry_2
_geom_bond_distance
_geom_bond_publ_flag
C1 O3 . 1.418(2) yes
C1 C12 . 1.530(3) yes
C1 C6 . 1.539(3) yes
C1 C2 . 1.546(3) yes
C2 O1 . 1.417(2) yes
C2 C3 . 1.500(3) yes
C2 H2 . 1.07(2) no
C3 O2 . 1.437(3) no
C3 H3A . 0.96(3) no
C3 H3B . 0.96(3) no
C4 O2 . 1.422(3) no
C4 C5 . 1.490(3) no
C4 H4A . 0.94(3) no
C4 H4B . 1.04(3) no
C5 O1 . 1.426(2) no
C5 H5A . 1.08(3) no
C5 H5B . 0.99(3) no
C6 C11 . 1.379(3) no
C6 C7 . 1.388(3) no
C7 C8 . 1.366(4) no
C7 H7 . 1.01(3) no
C8 C9 . 1.356(5) no
C8 H8 . 0.98(4) no
C9 C10 . 1.381(4) no
C9 H9 . 0.94(3) no
C10 C11 . 1.398(4) no
C10 H10 . 0.86(2) no
C11 H11 . 0.94(3) no
C12 C17 . 1.380(3) no
C12 C13 . 1.386(3) no
C13 C14 . 1.385(4) no
C13 H13 . 0.87(3) no
C16 C15 . 1.368(4) no
C16 C17 . 1.385(3) no
C16 H16 . 0.89(3) no
O3 H30A . 0.85(3) no
C17 H17 . 0.88(2) no
C14 C15 . 1.372(4) no
C14 H14 . 0.96(3) no
C15 H15 . 0.92(3) no

loop_
_geom_hbond_atom_site_label_D
_geom_hbond_atom_site_label_H
_geom_hbond_atom_site_label_A
_geom_hbond_site_symmetry_A
_geom_hbond_distance_DH
_geom_hbond_distance_HA
_geom_hbond_distance_DA
_geom_hbond_angle_DHA
O3 H30A O2 2_564 0.86(3) 1.99(3) 2.813(2) 160(2)

loop_
_geom_torsion_atom_site_label_1
_geom_torsion_atom_site_label_2
_geom_torsion_atom_site_label_3
_geom_torsion_atom_site_label_4
_geom_torsion_site_symmetry_1
_geom_torsion_site_symmetry_2
_geom_torsion_site_symmetry_3
_geom_torsion_site_symmetry_4
_geom_torsion
_geom_torsion_publ_flag
O3 C1 C2 O1 . . . . -66.7(2) no
C12 C1 C2 O1 . . . . 176.16(16) no
C6 C1 C2 O1 . . . . 56.6(2) no
O3 C1 C2 C3 . . . . 56.2(2) no
C12 C1 C2 C3 . . . . -61.0(2) no
C6 C1 C2 C3 . . . . 179.50(18) no
O1 C2 C3 O2 . . . . -58.3(2) no
C1 C2 C3 O2 . . . . -179.48(18) no
O2 C4 C5 O1 . . . . 54.2(3) no
O3 C1 C6 C11 . . . . 155.27(19) no
C12 C1 C6 C11 . . . . -88.3(2) no
C2 C1 C6 C11 . . . . 33.6(3) no
O3 C1 C6 C7 . . . . -27.5(2) no
C12 C1 C6 C7 . . . . 89.0(2) no
C2 C1 C6 C7 . . . . -149.1(2) no
C11 C6 C7 C8 . . . . 0.1(3) no
C1 C6 C7 C8 . . . . -177.3(2) no
C6 C7 C8 C9 . . . . -0.2(4) no
C7 C8 C9 C10 . . . . -0.3(4) no
C8 C9 C10 C11 . . . . 1.0(4) no
C7 C6 C11 C10 . . . . 0.5(3) no
C1 C6 C11 C10 . . . . 177.8(2) no
C9 C10 C11 C6 . . . . -1.1(4) no
O3 C1 C12 C17 . . . . -157.7(2) no
C6 C1 C12 C17 . . . . 82.6(2) no
C2 C1 C12 C17 . . . . -39.2(3) no
O3 C1 C12 C13 . . . . 27.2(3) no
C6 C1 C12 C13 . . . . -92.5(2) no
C2 C1 C12 C13 . . . . 145.7(2) no
C17 C12 C13 C14 . . . . -0.2(4) no
C1 C12 C13 C14 . . . . 175.1(2) no
C3 C2 O1 C5 . . . . 56.6(2) no
C1 C2 O1 C5 . . . . -177.70(17) no
C4 C5 O1 C2 . . . . -54.6(2) no
C5 C4 O2 C3 . . . . -56.3(3) no
C2 C3 O2 C4 . . . . 58.3(2) no
C13 C12 C17 C16 . . . . 0.0(4) no
C1 C12 C17 C16 . . . . -175.1(2) no
C15 C16 C17 C12 . . . . 0.0(4) no
C12 C13 C14 C15 . . . . 0.3(4) no
C17 C16 C15 C14 . . . . 0.2(4) no
C13 C14 C15 C16 . . . . -0.3(4) no

loop_
_cod_related_entry_id
_cod_related_entry_database
_cod_related_entry_code
1 ChemSpider 524160
